data_4074060
loop_
_publ_author_name
'Huynh, Han Vinh'
'Jothibasu, Ramasamy'
'Koh, Lip Lin'

_publ_section_title
;
 Dipalladium Bis(\m-isopropylthiolato) Complexes with a [Pd2S2] Core
 Supported by N-Heterocyclic Carbenes
;
_journal_issue 27
_journal_name_full Organometallics
_journal_page_first 6852
_journal_paper_doi 10.1021/om700867e
_journal_volume 26
_journal_year 2007
_chemical_formula_sum 'C46 H42 N4 O4 Pd'
_chemical_formula_weight 821.24
_chemical_name_systematic
; 
 ? 
;
_space_group_IT_number 60
_symmetry_cell_setting orthorhombic
_symmetry_space_group_name_Hall '-P 2n 2ab'
_symmetry_space_group_name_H-M 'P b c n'
_atom_sites_solution_hydrogens geom
_atom_sites_solution_primary direct
_atom_sites_solution_secondary difmap
_audit_creation_method SHELXL-97
_cell_angle_alpha 90.00
_cell_angle_beta 90.00
_cell_angle_gamma 90.00
_cell_formula_units_Z 4
_cell_length_a 20.0286(8)
_cell_length_b 10.1606(4)
_cell_length_c 18.8389(8)
_cell_measurement_reflns_used 3478
_cell_measurement_temperature 223(2)
_cell_measurement_theta_max 24.73
_cell_measurement_theta_min 2.25
_cell_volume 3833.8(3)
_computing_cell_refinement 'Bruker SMART'
_computing_data_collection 'Bruker SMART'
_computing_data_reduction 'Bruker SAINT'
_computing_molecular_graphics 'Bruker SHELXTL'
_computing_publication_material 'Bruker SHELXTL'
_computing_structure_refinement 'SHELXL-97 (Sheldrick, 1997)'
_computing_structure_solution 'SHELXS-97 (Sheldrick, 1990)'
_diffrn_ambient_temperature 223(2)
_diffrn_measured_fraction_theta_full 1.000
_diffrn_measured_fraction_theta_max 1.000
_diffrn_measurement_device_type 'CCD area detector'
_diffrn_measurement_method 'phi and omega scans'
_diffrn_radiation_monochromator graphite
_diffrn_radiation_source 'fine-focus sealed tube'
_diffrn_radiation_type MoK\a
_diffrn_radiation_wavelength 0.71073
_diffrn_reflns_av_R_equivalents 0.0625
_diffrn_reflns_av_sigmaI/netI 0.0368
_diffrn_reflns_limit_h_max 22
_diffrn_reflns_limit_h_min -22
_diffrn_reflns_limit_k_max 10
_diffrn_reflns_limit_k_min -11
_diffrn_reflns_limit_l_max 21
_diffrn_reflns_limit_l_min -21
_diffrn_reflns_number 21738
_diffrn_reflns_theta_full 24.00
_diffrn_reflns_theta_max 24.00
_diffrn_reflns_theta_min 2.03
_exptl_absorpt_coefficient_mu 0.535
_exptl_absorpt_correction_T_max 0.9485
_exptl_absorpt_correction_T_min 0.8915
_exptl_absorpt_correction_type 'Sadabs, (Sheldrick 2001)'
_exptl_crystal_colour COLOULRESS
_exptl_crystal_density_diffrn 1.423
_exptl_crystal_density_meas 0
_exptl_crystal_density_method 'not measured'
_exptl_crystal_description BLOCK
_exptl_crystal_F_000 1696
_exptl_crystal_size_max 0.22
_exptl_crystal_size_mid 0.12
_exptl_crystal_size_min 0.10
_refine_diff_density_max 0.860
_refine_diff_density_min -1.615
_refine_diff_density_rms 0.102
_refine_ls_extinction_method none
_refine_ls_goodness_of_fit_ref 1.332
_refine_ls_hydrogen_treatment mixed
_refine_ls_matrix_type full
_refine_ls_number_parameters 250
_refine_ls_number_reflns 3011
_refine_ls_number_restraints 0
_refine_ls_restrained_S_all 1.332
_refine_ls_R_factor_all 0.0914
_refine_ls_R_factor_gt 0.0855
_refine_ls_shift/su_max 0.000
_refine_ls_shift/su_mean 0.000
_refine_ls_structure_factor_coef Fsqd
_refine_ls_weighting_details 'calc w=1/[\s^2^(Fo^2^)+(0.0294P)^2^+25.7004P] where P=(Fo^2^+2Fc^2^)/3'
_refine_ls_weighting_scheme calc
_refine_ls_wR_factor_gt 0.1580
_refine_ls_wR_factor_ref 0.1605
_reflns_number_gt 2788
_reflns_number_total 3011
_reflns_threshold_expression >2sigma(I)
_cod_data_source_file om700867e-file002.cif
_cod_data_source_block 7080a
_cod_depositor_comments
;
The following automatic conversions were performed:

'_symmetry_cell_setting' value 'Orthorhombic' changed to
'orthorhombic' according to
/home/saulius/struct/CIF-dictionaries/cif_core.dic dictionary named
'cif_core.dic' version 2.4.1 from 2010-06-29.

Automatic conversion script
Id: cif_fix_values 1715 2011-07-08 13:25:40Z adriana 
;
_cod_original_sg_symbol_H-M Pbcn
_cod_database_code 4074060

loop_
_symmetry_equiv_pos_as_xyz
'x, y, z'
'-x+1/2, -y+1/2, z+1/2'
'-x, y, -z+1/2'
'x+1/2, -y+1/2, -z'
'-x, -y, -z'
'x-1/2, y-1/2, -z-1/2'
'x, -y, z-1/2'
'-x-1/2, y-1/2, z'

loop_
_atom_site_label
_atom_site_type_symbol
_atom_site_fract_x
_atom_site_fract_y
_atom_site_fract_z
_atom_site_U_iso_or_equiv
_atom_site_adp_type
_atom_site_occupancy
_atom_site_symmetry_multiplicity
_atom_site_calc_flag
_atom_site_refinement_flags
Pd1 Pd 0.5000 0.21357(7) 0.2500 0.0228(2) Uani 1 2 d S
O1 O 0.4966(3) 0.3614(5) 0.1762(3) 0.0395(13) Uani 1 1 d .
O2 O 0.6066(3) 0.3501(6) 0.1710(4) 0.0568(17) Uani 1 1 d .
N1 N 0.4301(2) 0.0423(6) 0.1467(3) 0.0187(12) Uani 1 1 d .
N2 N 0.5370(2) 0.0107(5) 0.1396(3) 0.0162(12) Uani 1 1 d .
C1 C 0.4887(3) 0.0796(6) 0.1743(3) 0.0200(14) Uani 1 1 d .
C2 C 0.4402(3) -0.0537(6) 0.0950(3) 0.0203(15) Uani 1 1 d .
C3 C 0.3955(3) -0.1262(7) 0.0537(4) 0.0272(16) Uani 1 1 d .
H3 H 0.3491 -0.1164 0.0584 0.033 Uiso 1 1 calc R
C4 C 0.4231(4) -0.2131(7) 0.0057(4) 0.0302(17) Uani 1 1 d .
H4 H 0.3947 -0.2632 -0.0233 0.036 Uiso 1 1 calc R
C5 C 0.4908(4) -0.2283(7) -0.0009(4) 0.0293(16) Uani 1 1 d .
H5 H 0.5073 -0.2872 -0.0351 0.035 Uiso 1 1 calc R
C6 C 0.5357(3) -0.1603(7) 0.0410(3) 0.0244(16) Uani 1 1 d .
H6 H 0.5820 -0.1730 0.0366 0.029 Uiso 1 1 calc R
C7 C 0.5091(3) -0.0725(6) 0.0897(3) 0.0225(15) Uani 1 1 d .
C8 C 0.3652(3) 0.1014(8) 0.1641(4) 0.0286(17) Uani 1 1 d .
H8A H 0.3700 0.1559 0.2067 0.034 Uiso 1 1 calc R
H8B H 0.3332 0.0311 0.1749 0.034 Uiso 1 1 calc R
C9 C 0.3380(3) 0.1846(7) 0.1046(4) 0.0270(16) Uani 1 1 d .
C10 C 0.3600(4) 0.3132(8) 0.0950(4) 0.0352(19) Uani 1 1 d .
H10 H 0.3905 0.3501 0.1273 0.042 Uiso 1 1 calc R
C11 C 0.3374(4) 0.3868(9) 0.0386(5) 0.050(2) Uani 1 1 d .
H11 H 0.3530 0.4733 0.0322 0.060 Uiso 1 1 calc R
C12 C 0.2920(4) 0.3340(10) -0.0088(5) 0.053(3) Uani 1 1 d .
H12 H 0.2781 0.3840 -0.0480 0.064 Uiso 1 1 calc R
C13 C 0.2673(4) 0.2112(10) 0.0007(4) 0.047(2) Uani 1 1 d .
H13 H 0.2355 0.1764 -0.0308 0.056 Uiso 1 1 calc R
C14 C 0.2901(4) 0.1377(9) 0.0580(4) 0.0370(19) Uani 1 1 d .
H14 H 0.2724 0.0531 0.0654 0.044 Uiso 1 1 calc R
C15 C 0.6088(3) 0.0220(7) 0.1509(4) 0.0258(16) Uani 1 1 d .
H15A H 0.6178 0.1025 0.1779 0.031 Uiso 1 1 calc R
H15B H 0.6308 0.0307 0.1047 0.031 Uiso 1 1 calc R
C16 C 0.6389(3) -0.0930(7) 0.1897(4) 0.0271(16) Uani 1 1 d .
C17 C 0.7078(4) -0.1052(9) 0.1919(4) 0.039(2) Uani 1 1 d .
H17 H 0.7348 -0.0436 0.1681 0.047 Uiso 1 1 calc R
C18 C 0.7370(4) -0.2073(11) 0.2289(5) 0.060(3) Uani 1 1 d .
H18 H 0.7837 -0.2157 0.2294 0.072 Uiso 1 1 calc R
C19 C 0.6983(5) -0.2970(10) 0.2651(5) 0.062(3) Uani 1 1 d .
H19 H 0.7186 -0.3656 0.2906 0.074 Uiso 1 1 calc R
C20 C 0.6300(5) -0.2861(9) 0.2638(4) 0.050(2) Uani 1 1 d .
H20 H 0.6031 -0.3467 0.2883 0.060 Uiso 1 1 calc R
C21 C 0.6016(4) -0.1836(7) 0.2256(4) 0.0338(18) Uani 1 1 d .
H21 H 0.5548 -0.1763 0.2245 0.041 Uiso 1 1 calc R
C22 C 0.5526(4) 0.4037(7) 0.1582(4) 0.0310(17) Uani 1 1 d .
C23 C 0.5520(5) 0.5277(8) 0.1143(4) 0.055(3) Uani 1 1 d .
H23A H 0.5950 0.5709 0.1179 0.082 Uiso 1 1 calc R
H23B H 0.5174 0.5863 0.1316 0.082 Uiso 1 1 calc R
H23C H 0.5432 0.5057 0.0651 0.082 Uiso 1 1 calc R

loop_
_atom_site_aniso_label
_atom_site_aniso_U_11
_atom_site_aniso_U_22
_atom_site_aniso_U_33
_atom_site_aniso_U_23
_atom_site_aniso_U_13
_atom_site_aniso_U_12
Pd1 0.0259(4) 0.0242(4) 0.0184(4) 0.000 -0.0004(3) 0.000
O1 0.046(3) 0.035(3) 0.038(3) 0.008(2) -0.008(3) 0.001(3)
O2 0.046(4) 0.041(4) 0.084(5) 0.013(3) 0.011(3) -0.008(3)
N1 0.006(2) 0.031(3) 0.018(3) 0.003(3) 0.003(2) 0.010(2)
N2 0.012(3) 0.022(3) 0.015(3) 0.002(2) -0.008(2) -0.003(2)
C1 0.020(4) 0.024(3) 0.016(3) 0.004(3) 0.004(3) 0.004(3)
C2 0.030(4) 0.019(4) 0.012(3) 0.005(3) -0.001(3) 0.006(3)
C3 0.026(4) 0.026(4) 0.030(4) 0.001(3) -0.003(3) 0.003(3)
C4 0.044(4) 0.024(4) 0.023(4) -0.005(3) -0.008(3) -0.006(4)
C5 0.033(4) 0.027(4) 0.028(4) -0.007(3) 0.002(3) 0.002(3)
C6 0.024(4) 0.025(4) 0.024(4) 0.011(3) 0.003(3) 0.004(3)
C7 0.018(3) 0.024(4) 0.025(3) 0.008(3) -0.003(3) 0.006(3)
C8 0.023(4) 0.043(5) 0.020(4) -0.006(3) -0.002(3) 0.009(3)
C9 0.025(4) 0.027(4) 0.029(4) -0.007(3) 0.008(3) 0.005(3)
C10 0.026(4) 0.041(5) 0.039(5) -0.005(4) 0.003(3) 0.016(4)
C11 0.040(5) 0.046(6) 0.064(6) 0.013(5) 0.008(5) 0.013(4)
C12 0.048(5) 0.066(7) 0.046(5) 0.020(5) 0.006(4) 0.027(5)
C13 0.038(5) 0.069(7) 0.034(4) -0.004(5) -0.009(4) 0.020(5)
C14 0.029(4) 0.045(5) 0.036(4) -0.004(4) -0.003(3) 0.005(4)
C15 0.020(3) 0.030(4) 0.027(4) -0.008(3) -0.001(3) -0.002(3)
C16 0.028(4) 0.030(4) 0.023(4) -0.006(3) -0.003(3) 0.004(3)
C17 0.025(4) 0.060(6) 0.032(4) -0.001(4) 0.000(3) 0.008(4)
C18 0.035(5) 0.096(8) 0.050(6) 0.004(6) -0.006(4) 0.030(5)
C19 0.070(7) 0.069(7) 0.046(6) 0.007(5) -0.020(5) 0.036(6)
C20 0.059(6) 0.058(6) 0.033(5) 0.010(4) -0.009(4) 0.014(5)
C21 0.031(4) 0.034(5) 0.036(4) 0.002(3) -0.004(3) 0.008(3)
C22 0.046(5) 0.023(4) 0.024(4) -0.005(3) -0.006(4) -0.001(4)
C23 0.099(8) 0.030(5) 0.034(5) 0.002(4) 0.012(5) -0.010(5)

loop_
_atom_type_symbol
_atom_type_description
_atom_type_scat_dispersion_real
_atom_type_scat_dispersion_imag
_atom_type_scat_source
C C 0.0033 0.0016 'International Tables Vol C Tables 4.2.6.8 and 6.1.1.4'
H H 0.0000 0.0000 'International Tables Vol C Tables 4.2.6.8 and 6.1.1.4'
N N 0.0061 0.0033 'International Tables Vol C Tables 4.2.6.8 and 6.1.1.4'
O O 0.0106 0.0060 'International Tables Vol C Tables 4.2.6.8 and 6.1.1.4'
Pd Pd -0.9988 1.0072 'International Tables Vol C Tables 4.2.6.8 and 6.1.1.4'

loop_
_geom_angle_atom_site_label_1
_geom_angle_atom_site_label_2
_geom_angle_atom_site_label_3
_geom_angle
_geom_angle_site_symmetry_1
_geom_angle_site_symmetry_3
C1 Pd1 C1 93.4(4) . 3_655
C1 Pd1 O1 90.6(2) . .
C1 Pd1 O1 174.2(2) 3_655 .
C1 Pd1 O1 174.2(2) . 3_655
C1 Pd1 O1 90.6(2) 3_655 3_655
O1 Pd1 O1 85.7(3) . 3_655
C22 O1 Pd1 114.0(5) . .
C1 N1 C2 110.1(5) . .
C1 N1 C8 125.0(6) . .
C2 N1 C8 124.7(5) . .
C1 N2 C7 110.7(5) . .
C1 N2 C15 126.2(5) . .
C7 N2 C15 123.1(5) . .
N1 C1 N2 106.9(5) . .
N1 C1 Pd1 125.0(4) . .
N2 C1 Pd1 128.1(5) . .
N1 C2 C3 131.8(6) . .
N1 C2 C7 106.7(6) . .
C3 C2 C7 121.5(6) . .
C4 C3 C2 116.5(6) . .
C5 C4 C3 121.9(7) . .
C4 C5 C6 122.4(7) . .
C5 C6 C7 116.7(6) . .
N2 C7 C6 133.5(6) . .
N2 C7 C2 105.5(6) . .
C6 C7 C2 120.9(6) . .
N1 C8 C9 112.5(5) . .
C14 C9 C10 117.4(7) . .
C14 C9 C8 121.9(7) . .
C10 C9 C8 120.7(7) . .
C11 C10 C9 120.5(8) . .
C10 C11 C12 120.2(9) . .
C13 C12 C11 120.9(8) . .
C12 C13 C14 118.5(8) . .
C9 C14 C13 122.4(8) . .
N2 C15 C16 113.8(6) . .
C21 C16 C17 118.0(7) . .
C21 C16 C15 123.1(6) . .
C17 C16 C15 118.9(7) . .
C18 C17 C16 120.3(8) . .
C19 C18 C17 120.6(8) . .
C20 C19 C18 119.9(8) . .
C19 C20 C21 118.6(9) . .
C16 C21 C20 122.6(7) . .
O2 C22 O1 125.6(7) . .
O2 C22 C23 118.8(8) . .
O1 C22 C23 115.5(7) . .

loop_
_geom_bond_atom_site_label_1
_geom_bond_atom_site_label_2
_geom_bond_distance
_geom_bond_site_symmetry_2
Pd1 C1 1.985(6) .
Pd1 C1 1.985(6) 3_655
Pd1 O1 2.048(5) .
Pd1 O1 2.048(5) 3_655
O1 C22 1.248(9) .
O2 C22 1.236(9) .
N1 C1 1.338(8) .
N1 C2 1.394(8) .
N1 C8 1.470(8) .
N2 C1 1.361(8) .
N2 C7 1.382(8) .
N2 C15 1.458(8) .
C2 C3 1.395(9) .
C2 C7 1.398(9) .
C3 C4 1.379(10) .
C4 C5 1.371(10) .
C5 C6 1.381(10) .
C6 C7 1.387(10) .
C8 C9 1.506(10) .
C9 C14 1.385(10) .
C9 C10 1.390(11) .
C10 C11 1.377(11) .
C11 C12 1.382(13) .
C12 C13 1.354(13) .
C13 C14 1.390(11) .
C15 C16 1.504(10) .
C16 C21 1.365(10) .
C16 C17 1.387(10) .
C17 C18 1.379(12) .
C18 C19 1.376(14) .
C19 C20 1.372(13) .
C20 C21 1.388(11) .
C22 C23 1.507(11) .
